data_7013667
loop_
_publ_author_name
'Balueva, Anna S.'
'Kuznetsov, Roman M.'
'Ignat'eva, Svetlana N.'
'Karasik, Andrey A.'
'Gubaidullin, Aidar T.'
'Litvinov, Igor A.'
'Sinyashin, Oleg G.'
'L\"onnecke, Peter'
'Hey-Hawkins, Evamarie'

_publ_section_title
;
 Self-assembly of novel macrocyclic aminomethylphosphines with
 hydrophobic intramolecular cavities.
;
_journal_issue 3
_journal_name_full 'Dalton transactions (Cambridge, England : 2003)'
_journal_page_first 442
_journal_page_last 447
_journal_paper_doi 10.1039/b311592e
_journal_year 2004
_chemical_formula_sum 'C72 H88 N8 O4 P4 S2'
_chemical_formula_weight 1317.58
_chemical_name_systematic
;
?
;
_space_group_IT_number 14
_symmetry_cell_setting monoclinic
_symmetry_space_group_name_Hall '-P 2ybc'
_symmetry_space_group_name_H-M 'P 1 21/c 1'
_atom_type_scat_source International_Tables_for_Xray_Crystallography
_audit_creation_date 6-05-02
_audit_creation_method from_MolEN_master_file_using_cif_in
_audit_update_record ' ?'
_cell_angle_alpha 90.00
_cell_angle_beta 96.94(1)
_cell_angle_gamma 90.00
_cell_formula_units_Z 2.00
_cell_length_a 9.983(1)
_cell_length_b 22.972(4)
_cell_length_c 15.777(2)
_cell_measurement_reflns_used 25
_cell_measurement_temperature 294
_cell_measurement_theta_max 18
_cell_measurement_theta_min 12
_cell_volume 3591.6(9)
_computing_cell_refinement CAD4_(Enraf-Nonius,_1977)
_computing_data_collection CAD4_(Enraf-Nonius,_1977)
_computing_data_reduction process_MolEN_(Fair,_1990)
_computing_molecular_graphics ORTEP_(Johnson,_1976)
_computing_publication_material BTABLE_PTABLE_CIF_IN_MolEN_(Fair,_1990)
_computing_structure_refinement LSFM_MolEN_(Fair,_1990)
_computing_structure_solution Direct_methods_(SIR,_Burla_et_al.,_1989)
_diffrn_measurement_device Enraf_Nonius_CAD4
_diffrn_measurement_method \w
_diffrn_radiation_type Mo-K\a
_diffrn_radiation_wavelength 0.71073
_diffrn_reflns_av_R_equivalents 0.000
_diffrn_reflns_limit_h_max 10
_diffrn_reflns_limit_h_min -10
_diffrn_reflns_limit_k_max 0
_diffrn_reflns_limit_k_min -25
_diffrn_reflns_limit_l_max 17
_diffrn_reflns_limit_l_min -17
_diffrn_reflns_number 7442
_diffrn_reflns_theta_max 22.77
_diffrn_standards_decay_% 0.00
_diffrn_standards_interval_time 0
_diffrn_standards_number 3
_exptl_absorpt_coefficient_mu 0.208
_exptl_absorpt_correction_T_max 0.0000
_exptl_absorpt_correction_T_min 0.0000
_exptl_absorpt_correction_type none
_exptl_crystal_colour colorless
_exptl_crystal_density_diffrn 1.22
_exptl_crystal_description rhombohedral
_exptl_crystal_F_000 1400
_exptl_crystal_size_max 0.30
_exptl_crystal_size_mid 0.20
_exptl_crystal_size_min 0.20
_refine_diff_density_max 0.4701
_refine_diff_density_min 0.0000
_refine_ls_abs_structure_details
;
?
;
_refine_ls_extinction_coef 0.00E+00
_refine_ls_extinction_method none
_refine_ls_goodness_of_fit_obs 1.688
_refine_ls_hydrogen_treatment noref
_refine_ls_number_parameters 393
_refine_ls_number_reflns 2543
_refine_ls_R_factor_obs 0.053
_refine_ls_shift/esd_max 0.027
_refine_ls_structure_factor_coef F
_refine_ls_weighting_details '4Fo^ 2^/ (\s^2^(Fo^2^) + 0.0016 Fo^4^)'
_refine_ls_wR_factor_obs 0.062
_reflns_number_observed 2543
_reflns_number_total 2569
_reflns_observed_criterion >3.0\s(I)
_cod_data_source_file b311592e.txt
_cod_data_source_block BALUEVA5
_cod_original_cell_volume 3591.84
_cod_original_sg_symbol_H-M 'P 1 21/c 1 '
_cod_database_code 7013667

loop_
_symmetry_equiv_pos_as_xyz
x,y,z
-x,1/2+y,1/2-z
-x,-y,-z
x,1/2-y,1/2+z

loop_
_atom_site_aniso_label
_atom_site_aniso_U_11
_atom_site_aniso_U_22
_atom_site_aniso_U_33
_atom_site_aniso_U_23
_atom_site_aniso_U_13
_atom_site_aniso_U_12
S1 0.110(2) 0.0540(10) 0.0590(10) -0.0130(10) -0.0070(10) 0.0010(10)
P3 0.0530(10) 0.0540(10) 0.0620(10) -0.0030(10) -0.0010(10) 0.0040(10)
P7 0.0720(10) 0.0500(10) 0.0560(10) 0.0070(10) 0.0010(10) -0.0080(10)
N1 0.051(3) 0.053(3) 0.064(4) -0.007(3) 0.014(3) 0.006(3)
N5 0.046(3) 0.064(4) 0.064(4) -0.005(3) 0.005(3) -0.009(3)
C2 0.075(5) 0.046(4) 0.069(5) -0.004(4) -0.013(4) 0.000(4)
C4 0.073(5) 0.050(4) 0.060(5) 0.000(4) -0.004(4) 0.003(4)
C6 0.078(5) 0.055(4) 0.063(5) 0.010(4) 0.001(5) -0.011(5)
C8 0.062(5) 0.061(4) 0.055(4) 0.009(4) 0.007(4) -0.005(4)
C9 0.047(4) 0.053(4) 0.050(4) -0.010(4) 0.004(4) 0.009(4)
C10 0.068(5) 0.065(5) 0.054(5) -0.007(4) 0.011(4) -0.017(4)
C11 0.092(6) 0.041(4) 0.063(5) 0.006(4) -0.002(5) -0.018(5)
C12 0.072(5) 0.057(4) 0.048(4) -0.008(4) -0.001(4) 0.011(4)
C13 0.046(4) 0.081(5) 0.061(5) -0.001(4) 0.016(4) -0.005(4)
C14 0.058(4) 0.035(4) 0.078(5) -0.001(4) 0.016(4) -0.018(4)
C15 0.051(5) 0.048(4) 0.047(4) -0.005(4) -0.008(4) -0.006(4)
C16 0.064(5) 0.073(5) 0.047(4) 0.010(4) 0.010(4) -0.010(4)
C17 0.050(4) 0.052(4) 0.084(5) -0.009(4) 0.018(4) -0.009(4)
C18 0.069(5) 0.039(4) 0.054(4) -0.015(4) -0.007(4) -0.002(4)
C19 0.070(5) 0.060(5) 0.059(5) -0.019(4) 0.012(4) -0.011(4)
C20 0.047(5) 0.063(4) 0.061(5) -0.008(4) 0.012(4) -0.010(4)
C21 0.039(5) 0.084(6) 0.097(6) -0.001(5) 0.000(4) 0.008(4)
C22 0.047(4) 0.073(5) 0.092(5) -0.019(5) 0.021(4) 0.002(4)
C23 0.071(5) 0.098(6) 0.091(6) -0.013(5) 0.020(5) -0.006(6)
C24 0.081(6) 0.198(9) 0.070(5) -0.028(6) 0.026(5) -0.039(6)
C25 0.103(6) 0.153(7) 0.178(8) -0.102(6) 0.058(6) -0.054(6)
C26 0.080(6) 0.112(6) 0.204(8) -0.082(6) 0.065(6) -0.039(5)
C27 0.065(5) 0.099(6) 0.162(8) -0.035(6) 0.036(5) 0.002(5)
C28 0.074(5) 0.066(5) 0.079(5) -0.007(4) 0.008(5) -0.010(5)
C29 0.061(5) 0.063(4) 0.078(5) 0.025(4) 0.011(4) -0.003(5)
C30 0.110(6) 0.107(6) 0.061(5) 0.020(5) 0.022(5) 0.002(6)
C31 0.131(7) 0.185(9) 0.054(5) 0.023(6) 0.028(5) -0.005(7)
C32 0.131(7) 0.148(7) 0.114(7) -0.040(6) 0.045(6) 0.003(7)
C33 0.127(7) 0.099(6) 0.130(7) -0.005(6) 0.029(6) 0.013(6)
C34 0.077(5) 0.100(6) 0.069(5) 0.011(5) 0.018(5) 0.001(5)
N35 0.092(5) 0.080(4) 0.079(4) 0.005(4) -0.016(4) -0.008(4)
C36 0.163(9) 0.137(8) 0.131(8) -0.030(7) -0.069(7) -0.021(8)
C37 0.157(9) 0.138(8) 0.180(10) 0.008(8) -0.011(9) -0.028(8)
C38 0.46(2) 0.099(7) 0.093(7) 0.024(6) -0.090(10) 0.020(10)
N39 0.135(6) 0.117(5) 0.103(5) -0.018(5) 0.008(5) 0.016(5)

loop_
_atom_site_label
_atom_site_type_symbol
_atom_site_thermal_displace_type
_atom_site_fract_x
_atom_site_fract_y
_atom_site_fract_z
_atom_site_occupancy
_atom_site_U_iso_or_equiv
_atom_site_calc_flag
_atom_site_refinement_flags
S1 S Uani -0.1506(2) -0.14186(8) 0.71470(10) 1.000 0.0754(8) . .
P3 P Uani -0.3087(2) 0.14567(8) 0.89450(10) 1.000 0.0568(6) . .
P7 P Uani 0.0350(2) 0.15519(8) 0.80950(10) 1.000 0.0597(6) . .
N1 N Uani -0.2189(5) 0.1166(2) 0.7369(3) 1.000 0.0554(19) . .
N5 N Uani -0.0824(5) 0.2177(2) 0.9362(3) 1.000 0.058(2) . .
C2 C Uani -0.3301(7) 0.1409(3) 0.7746(4) 1.000 0.065(3) . .
C4 C Uani -0.2275(7) 0.2186(3) 0.9115(4) 1.000 0.062(3) . .
C6 C Uani 0.0021(7) 0.2233(3) 0.8675(4) 1.000 0.066(3) . .
C8 C Uani -0.1111(6) 0.1556(3) 0.7231(4) 1.000 0.059(3) . .
C9 C Uani -0.2052(6) 0.0564(3) 0.7342(4) 1.000 0.050(2) . .
C10 C Uani -0.2970(7) 0.0172(3) 0.7622(4) 1.000 0.062(3) . .
C11 C Uani -0.2795(7) -0.0416(3) 0.7549(4) 1.000 0.066(3) . .
C12 C Uani -0.1705(7) -0.0652(3) 0.7209(4) 1.000 0.060(3) . .
C13 C Uani -0.0792(6) -0.0269(3) 0.6947(4) 1.000 0.062(3) . .
C14 C Uani -0.0945(6) 0.0329(2) 0.7002(4) 1.000 0.056(3) . .
C15 C Uani -0.0325(6) 0.1973(2) 1.0155(4) 1.000 0.050(3) . .
C16 C Uani 0.1047(7) 0.1826(3) 1.0335(4) 1.000 0.061(3) . .
C17 C Uani 0.1570(6) 0.1650(2) 1.1130(4) 1.000 0.061(3) . .
C18 C Uani 0.0792(7) 0.1610(2) 1.1786(4) 1.000 0.055(3) . .
C19 C Uani -0.0556(7) 0.1740(3) 1.1620(4) 1.000 0.063(3) . .
C20 C Uani -0.1106(6) 0.1921(3) 1.0827(4) 1.000 0.057(3) . .
C21 C Uani -0.4843(6) 0.1678(3) 0.9078(4) 1.000 0.074(3) . .
C22 C Uani -0.4972(7) 0.1865(3) 0.9983(5) 1.000 0.070(3) . .
C23 C Uani -0.4630(7) 0.1482(3) 1.0646(4) 1.000 0.086(3) . .
C24 C Uani -0.4655(8) 0.1640(4) 1.1477(5) 1.000 0.115(4) . .
C25 C Uani -0.5032(8) 0.2188(4) 1.1639(6) 1.000 0.142(4) . .
C26 C Uani -0.5395(7) 0.2592(3) 1.1016(5) 1.000 0.128(4) . .
C27 C Uani -0.5355(7) 0.2414(3) 1.0155(5) 1.000 0.107(4) . .
C28 C Uani 0.1605(7) 0.1874(3) 0.7469(4) 1.000 0.073(3) . .
C29 C Uani 0.1903(6) 0.1473(3) 0.6763(4) 1.000 0.067(3) . .
C30 C Uani 0.1436(8) 0.1576(3) 0.5918(4) 1.000 0.092(3) . .
C31 C Uani 0.1634(8) 0.1178(4) 0.5277(4) 1.000 0.122(4) . .
C32 C Uani 0.2370(9) 0.0674(4) 0.5495(5) 1.000 0.129(4) . .
C33 C Uani 0.2881(9) 0.0566(3) 0.6326(5) 1.000 0.118(4) . .
C34 C Uani 0.2649(7) 0.0967(3) 0.6953(4) 1.000 0.081(3) . .
O38 O Uiso 0.4178(7) 0.0167(3) 0.8685(5) 1.000 0.197(3) . .
N35 N Uani 0.2427(6) -0.0022(2) 0.9181(4) 1.000 0.085(3) . .
C36 C Uani 0.2760(10) 0.0279(4) 0.9919(6) 1.000 0.150(5) . .
C37 C Uani 0.1050(10) -0.0254(4) 0.9117(7) 1.000 0.160(5) . .
C38 C Uani 0.319(2) -0.0145(4) 0.8473(6) 1.000 0.226(7) . .
O42 O Uiso 0.2696(8) -0.1264(3) 0.6687(5) 1.000 0.226(4) . .
N39 N Uani 0.3380(7) -0.1080(3) 0.5566(4) 1.000 0.119(3) . .
C40 C Uiso 0.327(2) -0.1123(9) 0.4680(10) 1.000 0.161(9) . .
C40A C Uiso 0.412(2) -0.1185(9) 0.6400(10) 1.000 0.190(10) . .
C41 C Uiso 0.483(2) -0.0970(7) 0.5930(10) 1.000 0.131(7) . .
C41A C Uiso 0.410(2) -0.0828(8) 0.4830(10) 1.000 0.140(8) . .
C42 C Uiso 0.216(2) -0.1170(9) 0.5810(10) 1.000 0.181(9) . .
C42A C Uiso 0.198(2) -0.1203(9) 0.5080(10) 1.000 0.181(9) . .
H10 H Uiso -0.37290 0.03160 0.78700 1.000 0.0811 calc .
H11 H Uiso -0.34500 -0.06720 0.77470 1.000 0.0863 calc .
H13 H Uiso 0.00000 -0.04180 0.67340 1.000 0.0799 calc .
H14 H Uiso -0.02990 0.05830 0.67960 1.000 0.0751 calc .
H16 H Uiso 0.16200 0.18480 0.98890 1.000 0.0801 calc .
H17 H Uiso 0.25020 0.15560 1.12350 1.000 0.0801 calc .
H19 H Uiso -0.11220 0.17040 1.20640 1.000 0.0832 calc .
H20 H Uiso -0.20450 0.20140 1.07290 1.000 0.0750 calc .
H21 H Uiso -0.34880 0.17910 0.75090 1.000 0.0769 calc .
H22 H Uiso -0.40840 0.11700 0.75620 1.000 0.0769 calc .
H23 H Uiso -0.43560 0.10960 1.05200 1.000 0.1149 calc .
H24 H Uiso -0.44080 0.13810 1.19440 1.000 0.1503 calc .
H25 H Uiso -0.50880 0.23000 1.22000 1.000 0.1964 calc .
H26 H Uiso -0.56250 0.29800 1.11670 1.000 0.1760 calc .
H27 H Uiso -0.56070 0.26850 0.97020 1.000 0.1409 calc .
H30 H Uiso 0.08740 0.19210 0.57770 1.000 0.1252 calc .
H31 H Uiso 0.12830 0.12460 0.46960 1.000 0.1667 calc .
H32 H Uiso 0.25250 0.03970 0.50660 1.000 0.1721 calc .
H33 H Uiso 0.33960 0.02180 0.64660 1.000 0.1529 calc .
H34 H Uiso 0.30160 0.08900 0.75330 1.000 0.1041 calc .
H41 H Uiso -0.26930 0.23790 0.95550 1.000 0.0770 calc .
H42 H Uiso -0.24800 0.24030 0.85970 1.000 0.0770 calc .
H61 H Uiso -0.03670 0.25070 0.82700 1.000 0.0809 calc .
H62 H Uiso 0.08820 0.23790 0.89270 1.000 0.0809 calc .
H81 H Uiso -0.07980 0.14510 0.66940 1.000 0.0730 calc .
H82 H Uiso -0.14700 0.19460 0.71610 1.000 0.0730 calc .
H211 H Uiso -0.54270 0.13590 0.89390 1.000 0.0958 calc .
H212 H Uiso -0.50930 0.19950 0.87060 1.000 0.0958 calc .
H281 H Uiso 0.24070 0.19520 0.78260 1.000 0.0952 calc .
H282 H Uiso 0.12480 0.22280 0.72140 1.000 0.0952 calc .
H38 H Uiso 0.29920 -0.03950 0.79840 1.000 0.2997 calc .
H361 H Uiso 0.36530 0.04210 0.99260 1.000 0.2001 calc .
H362 H Uiso 0.21530 0.05950 0.99350 1.000 0.2001 calc .
H363 H Uiso 0.27010 0.00280 1.03840 1.000 0.2001 calc .
H371 H Uiso 0.08690 -0.04560 0.86010 1.000 0.2138 calc .
H372 H Uiso 0.09880 -0.05050 0.95880 1.000 0.2138 calc .
H373 H Uiso 0.04410 0.00620 0.91380 1.000 0.2138 calc .

loop_
_geom_angle_atom_site_label_1
_geom_angle_atom_site_label_2
_geom_angle_atom_site_label_3
_geom_angle
_geom_angle_site_symmetry_1
_geom_angle_site_symmetry_2
_geom_angle_site_symmetry_3
_geom_angle_publ_flag
C12 S1 C18 103.0(10) . . 3_557 yes
C2 P3 C4 101.4(10) . . . yes
C2 P3 C21 96.9(10) . . . yes
C4 P3 C21 98.0(10) . . . yes
C6 P7 C8 100.8(10) . . . yes
C6 P7 C28 95.2(10) . . . yes
C8 P7 C28 97.4(10) . . . yes
C40A O42 C42 87.8(15) . . . yes
C2 N1 C8 116.6(11) . . . yes
C2 N1 C9 119.0(11) . . . yes
C8 N1 C9 122.6(11) . . . yes
C4 N5 C6 116.0(11) . . . yes
C4 N5 C15 120.1(11) . . . yes
C6 N5 C15 121.7(11) . . . yes
C37 N35 C38 116.2(13) . . . yes
C36 N35 C38 131.1(13) . . . yes
C36 N35 C37 112.7(12) . . . yes
C40 N39 C42 107.5(15) . . . yes
C40 N39 C41A 42.7(15) . . . yes
C40A N39 C41A 120.6(15) . . . yes
C40 N39 C42A 61.2(15) . . . yes
C40A N39 C41 46.8(14) . . . yes
C41 N39 C41A 73.8(14) . . . yes
C41 N39 C42 141.2(14) . . . yes
C41 N39 C42A 172.4(14) . . . yes
C41A N39 C42 142.1(15) . . . yes
C41A N39 C42A 99.4(14) . . . yes
C40A N39 C42 96.1(15) . . . yes
C40A N39 C42A 139.6(15) . . . yes
C40 N39 C41 111.2(15) . . . yes
C40 N39 C40A 150.6(16) . . . yes
C42 N39 C42A 46.3(14) . . . yes
P3 C2 N1 115.4(11) . . . yes
P3 C4 N5 115.4(11) . . . yes
P7 C6 N5 116.1(11) . . . yes
P7 C8 N1 115.0(11) . . . yes
N1 C9 C10 124.4(12) . . . yes
C10 C9 C14 116.7(12) . . . no
N1 C9 C14 118.9(11) . . . yes
C9 C10 C11 121.2(12) . . . no
C10 C11 C12 122.4(12) . . . no
S1 C12 C13 122.8(11) . . . yes
C11 C12 C13 116.5(12) . . . no
S1 C12 C11 120.7(11) . . . yes
C12 C13 C14 122.7(12) . . . no
C9 C14 C13 120.5(11) . . . no
N5 C15 C16 121.0(11) . . . yes
N5 C15 C20 123.0(11) . . . yes
C16 C15 C20 116.0(11) . . . no
C15 C16 C17 121.7(12) . . . no
C16 C17 C18 121.6(12) . . . no
S1 C18 C17 121.5(11) 3_557 . . yes
S1 C18 C19 120.7(11) 3_557 . . yes
C17 C18 C19 117.7(12) . . . no
C18 C19 C20 121.8(12) . . . no
C15 C20 C19 121.2(12) . . . no
P3 C21 C22 111.1(11) . . . yes
C21 C22 C23 119.7(12) . . . no
C23 C22 C27 119.6(12) . . . no
C21 C22 C27 120.6(12) . . . no
C22 C23 C24 122.0(12) . . . no
C23 C24 C25 117.7(13) . . . no
C24 C25 C26 1237(13) . . . no
C25 C26 C27 117.2(12) . . . no
C22 C27 C26 119.7(12) . . . no
P7 C28 C29 110.7(11) . . . yes
C28 C29 C30 122.5(12) . . . no
C28 C29 C34 119.7(11) . . . no
C30 C29 C34 117.8(12) . . . no
C29 C30 C31 121.8(12) . . . no
C30 C31 C32 118.5(12) . . . no
C31 C32 C33 121.1(12) . . . no
C32 C33 C34 119.0(12) . . . no
C29 C34 C33 121.6(12) . . . no
P3 C2 H21 109.47 . . . no
P3 C2 H22 109.58 . . . no
N1 C2 H21 108.78 . . . no
H21 C2 H22 106.29 . . . no
N1 C2 H22 106.87 . . . no
H41 C4 H42 107.87 . . . no
P3 C4 H41 107.73 . . . no
N5 C4 H42 110.58 . . . no
N5 C4 H41 108.00 . . . no
P3 C4 H42 107.01 . . . no
P7 C6 H62 107.38 . . . no
N5 C6 H61 109.51 . . . no
P7 C6 H61 107.88 . . . no
H61 C6 H62 109.18 . . . no
N5 C6 H62 106.57 . . . no
N1 C8 H81 107.12 . . . no
P7 C8 H82 109.63 . . . no
N1 C8 H82 108.73 . . . no
H81 C8 H82 106.37 . . . no
P7 C8 H81 109.65 . . . no
C11 C10 H10 119.59 . . . no
C9 C10 H10 119.16 . . . no
C12 C11 H11 118.79 . . . no
C10 C11 H11 118.82 . . . no
C12 C13 H13 118.72 . . . no
C14 C13 H13 118.58 . . . no
C9 C14 H14 119.28 . . . no
C13 C14 H14 120.22 . . . no
C17 C16 H16 119.42 . . . no
C15 C16 H16 118.92 . . . no
C16 C17 H17 119.90 . . . no
C18 C17 H17 118.51 . . . no
C20 C19 H19 119.05 . . . no
C18 C19 H19 119.12 . . . no
C19 C20 H20 120.29 . . . no
C15 C20 H20 118.47 . . . no
H211 C21 H212 109.48 . . . no
P3 C21 H211 109.09 . . . no
C22 C21 H212 108.82 . . . no
C22 C21 H211 109.13 . . . no
P3 C21 H212 109.22 . . . no
C22 C23 H23 119.15 . . . no
C24 C23 H23 118.81 . . . no
C23 C24 H24 123.00 . . . no
C25 C24 H24 119.27 . . . no
C24 C25 H25 119.06 . . . no
C26 C25 H25 117.21 . . . no
C27 C26 H26 122.46 . . . no
C25 C26 H26 120.25 . . . no
C26 C27 H27 119.49 . . . no
C22 C27 H27 120.79 . . . no
P7 C28 H281 109.84 . . . no
H281 C28 H282 110.07 . . . no
P7 C28 H282 108.89 . . . no
C29 C28 H282 107.65 . . . no
C29 C28 H281 109.71 . . . no
C29 C30 H30 118.82 . . . no
C31 C30 H30 119.07 . . . no
C30 C31 H31 121.44 . . . no
C32 C31 H31 120.07 . . . no
C33 C32 H32 118.92 . . . no
C31 C32 H32 119.96 . . . no
C32 C33 H33 120.19 . . . no
C34 C33 H33 120.78 . . . no
C29 C34 H34 119.80 . . . no
C33 C34 H34 118.58 . . . no
O38 C38 N35 98.5(12) . . . yes
N35 C36 H362 108.14 . . . no
N35 C36 H363 109.00 . . . no
H361 C36 H362 109.83 . . . no
H361 C36 H363 109.73 . . . no
H362 C36 H363 110.90 . . . no
N35 C36 H361 109.21 . . . no
N35 C37 H371 109.47 . . . no
N35 C37 H373 108.57 . . . no
H371 C37 H372 110.92 . . . no
H371 C37 H373 110.03 . . . no
H372 C37 H373 110.07 . . . no
N35 C37 H372 107.72 . . . no
O38 C38 H38 130.67 . . . no
N35 C38 H38 130.84 . . . no
N39 C40 C41A 75.9(17) . . . yes
N39 C40 C42A 64.5(14) . . . yes
C41A C40 C42A 131(2) . . . no
O42 C40A N39 83.6(15) . . . yes
O42 C40A C41 149(2) . . . yes
N39 C40A C41 69.3(16) . . . yes
N39 C41 C40A 63.9(16) . . . yes
N39 C41A C40 61.4(16) . . . yes
O42 C42 N39 92.4(16) . . . yes
O42 C42 C42A 162(2) . . . yes
N39 C42 C42A 76.8(18) . . . yes
N39 C42A C40 54.3(14) . . . yes
N39 C42A C42 56.9(16) . . . yes
C40 C42A C42 111(2) . . . no

loop_
_geom_bond_atom_site_label_1
_geom_bond_atom_site_label_2
_geom_bond_distance
_geom_bond_site_symmetry_1
_geom_bond_site_symmetry_2
_geom_bond_publ_flag
S1 C12 1.776(7) . . yes
S1 C18 1.812(6) . 3_557 yes
P3 C2 1.885(6) . . yes
P3 C4 1.868(7) . . yes
P3 C21 1.858(6) . . yes
P7 C6 1.859(7) . . yes
P7 C8 1.889(6) . . yes
P7 C28 1.831(7) . . yes
O38 C38 1.237(18) . . yes
O42 C42 1.447(18) . . yes
O42 C40A 1.55(2) . . yes
N1 C9 1.391(8) . . yes
N1 C8 1.434(8) . . yes
N1 C2 1.427(8) . . yes
N5 C15 1.379(8) . . yes
N5 C4 1.460(9) . . yes
N5 C6 1.447(8) . . yes
N35 C38 1.444(16) . . yes
N35 C36 1.365(11) . . yes
N35 C37 1.468(12) . . yes
N39 C41 1.52(2) . . yes
N39 C40 1.394(17) . . yes
N39 C41A 1.541(19) . . yes
N39 C40A 1.460(18) . . yes
N39 C42A 1.55(2) . . yes
N39 C42 1.33(2) . . yes
C9 C14 1.387(9) . . no
C9 C10 1.389(9) . . no
C10 C11 1.368(10) . . no
C11 C12 1.374(10) . . no
C12 C13 1.362(9) . . no
C13 C14 1.386(8) . . no
C15 C20 1.385(9) . . no
C15 C16 1.410(9) . . no
C16 C17 1.368(9) . . no
C17 C18 1.360(9) . . no
C18 C19 1.377(10) . . no
C19 C20 1.377(9) . . no
C21 C22 1.509(10) . . no
C22 C23 1.382(10) . . no
C22 C27 1.354(10) . . no
C23 C24 1.363(10) . . no
C24 C25 1.346(13) . . no
C25 C26 1.373(12) . . no
C26 C27 1.423(11) . . no
C28 C29 1.499(9) . . no
C29 C30 1.386(9) . . no
C29 C34 1.396(10) . . no
C30 C31 1.393(10) . . no
C31 C32 1.395(13) . . no
C32 C33 1.379(11) . . no
C33 C34 1.389(10) . . no
C2 H22 0.9743 . . no
C2 H21 0.9644 . . no
C4 H41 0.9556 . . no
C4 H42 0.9609 . . no
C6 H61 0.9501 . . no
C6 H62 0.9685 . . no
C8 H82 0.9670 . . no
C8 H81 0.9638 . . no
C10 H10 0.9480 . . no
C11 H11 0.9559 . . no
C13 H13 0.9543 . . no
C14 H14 0.9517 . . no
C16 H16 0.9534 . . no
C17 H17 0.9526 . . no
C19 H19 0.9484 . . no
C20 H20 0.9581 . . no
C21 H211 0.9478 . . no
C21 H212 0.9521 . . no
C23 H23 0.9550 . . no
C24 H24 0.9590 . . no
C25 H25 0.9290 . . no
C26 H26 0.9567 . . no
C27 H27 0.9613 . . no
C28 H281 0.9466 . . no
C28 H282 0.9593 . . no
C30 H30 0.9830 . . no
C31 H31 0.9593 . . no
C32 H32 0.9533 . . no
C33 H33 0.9636 . . no
C34 H34 0.9658 . . no
C36 H362 0.9476 . . no
C36 H363 0.9398 . . no
C36 H361 0.9483 . . no
C37 H371 0.9381 . . no
C37 H373 0.9497 . . no
C37 H372 0.9477 . . no
C38 H38 0.9655 . . no
C40 C41A 1.08(3) . . no
C40 C42A 1.50(3) . . no
C40A C41 1.19(3) . . no
C42 C42A 1.15(2) . . no

loop_
_geom_contact_atom_site_label_1
_geom_contact_atom_site_label_2
_geom_contact_distance
_geom_contact_site_symmetry_1
_geom_contact_site_symmetry_2
_geom_contact_publ_flag
S1 H31 2.9659 . 3_556 no
P3 C10 3.624(7) . . no
P3 C20 3.555(7) . . no
P7 C14 3.474(6) . . no
P7 C16 3.586(7) . . no
P3 H23 3.0206 . . no
P3 H10 3.1507 . . no
P3 H20 3.1672 . . no
P7 H14 3.0490 . . no
P7 H16 3.0547 . . no
O38 H211 2.7895 . 1_655 no
O38 H361 2.1594 . . no
O38 H10 2.5880 . 1_655 no
O38 H34 2.6395 . . no
O42 H19 2.8322 . 3_557 no
O42 H24 2.6242 . 3_557 no
O42 H38 2.8519 . . no
N1 C40 3.301(17) . 3_556 no
C8 C30 3.444(10) . . no
C9 C40 3.535(18) . 3_556 no
C10 P3 3.624(7) . . no
C11 C41 3.535(19) . 1_455 no
C14 P7 3.474(6) . . no
C16 P7 3.586(7) . . no
C20 P3 3.555(7) . . no
C24 C40A 3.496(18) . 3_557 no
C30 C8 3.444(10) . . no
C31 C42A 3.59(2) . 3_556 no
C34 C38 3.507(12) . . no
C38 C34 3.507(12) . . no
C40 C9 3.535(18) . 3_556 no
C40 N1 3.301(17) . 3_556 no
C40A C24 3.496(18) . 3_557 no
C41 C11 3.535(19) . 1_655 no
C42A C31 3.59(2) . 3_556 no
C2 H10 2.5579 . . no
C4 H20 2.5634 . . no
C6 H16 2.5218 . . no
C8 H14 2.4981 . . no
C10 H22 2.5455 . . no
C13 H371 2.9731 . . no
C14 H81 2.6298 . . no
C15 H30 2.9335 . 4_555 no
C16 H30 2.9709 . 4_555 no
C16 H62 2.5493 . . no
C18 H282 2.7793 . 4_555 no
C19 H282 3.0642 . 4_555 no
C19 H371 2.9827 . 3_557 no
C20 H41 2.6419 . . no
C22 H20 3.0531 . . no
C22 H41 2.7106 . . no
C23 H20 2.8460 . . no
C24 H17 2.8305 . 1_455 no
C24 H20 3.0923 . . no
C25 H17 2.8717 . 1_455 no
C25 H21 3.0526 . 4_555 no
C27 H41 2.9139 . . no
C29 H26 3.0064 . 4_654 no
C29 H81 2.6877 . . no
C29 H14 3.0065 . . no
C30 H26 3.0923 . 4_654 no
C30 H81 2.6695 . . no
C34 H14 3.0575 . . no
C38 H23 2.8749 . 3_557 no
C38 H34 2.7980 . . no
C40A H24 2.6371 . 3_557 no
C42A H81 2.9766 . 3_556 no
H10 C2 2.5579 . . no
H10 H22 2.0431 . . no
H10 P3 3.1507 . . no
H10 O38 2.5880 . 1_455 no
H14 C8 2.4981 . . no
H14 H81 2.0575 . . no
H14 P7 3.0490 . . no
H14 C29 3.0065 . . no
H14 C34 3.0575 . . no
H16 C6 2.5218 . . no
H16 P7 3.0547 . . no
H16 H62 2.0250 . . no
H17 C25 2.8717 . 1_655 no
H17 C24 2.8305 . 1_655 no
H19 O42 2.8322 . 3_557 no
H20 C22 3.0531 . . no
H20 C4 2.5634 . . no
H20 H41 2.0741 . . no
H20 C23 2.8460 . . no
H20 C24 3.0923 . . no
H20 P3 3.1672 . . no
H21 C25 3.0526 . 4_554 no
H21 H42 2.3610 . . no
H21 H82 2.1721 . . no
H22 C10 2.5455 . . no
H22 H10 2.0431 . . no
H23 C38 2.8749 . 3_557 no
H23 P3 3.0206 . . no
H24 O42 2.6242 . 3_557 no
H24 C40A 2.6371 . 3_557 no
H26 C29 3.0064 . 4_455 no
H26 C30 3.0923 . 4_455 no
H27 H212 2.3267 . . no
H30 H282 2.3664 . . no
H30 C15 2.9335 . 4_554 no
H30 H81 2.5592 . . no
H30 C16 2.9709 . 4_554 no
H31 S1 2.9659 . 3_556 no
H34 H281 2.5678 . . no
H34 C38 2.7980 . . no
H34 O38 2.6395 . . no
H38 O42 2.8519 . . no
H38 H371 2.4270 . . no
H41 H20 2.0741 . . no
H41 C20 2.6419 . . no
H41 C22 2.7106 . . no
H41 C27 2.9139 . . no
H42 H61 2.2361 . . no
H42 H21 2.3610 . . no
H61 H82 2.3520 . . no
H61 H282 2.5194 . . no
H61 H42 2.2361 . . no
H62 C16 2.5493 . . no
H62 H16 2.0250 . . no
H81 C29 2.6877 . . no
H81 C30 2.6695 . . no
H81 H30 2.5592 . . no
H81 C14 2.6298 . . no
H81 H14 2.0575 . . no
H81 C42A 2.9766 . 3_556 no
H82 H61 2.3520 . . no
H82 H21 2.1721 . . no
H211 O38 2.7895 . 1_455 no
H212 H27 2.3267 . . no
H281 H34 2.5678 . . no
H282 C18 2.7793 . 4_554 no
H282 C19 3.0642 . 4_554 no
H282 H61 2.5194 . . no
H282 H30 2.3664 . . no
H361 O38 2.1594 . . no
H362 H373 2.3563 . . no
H363 H372 2.3562 . . no
H371 H38 2.4270 . . no
H371 C13 2.9731 . . no
H371 C19 2.9827 . 3_557 no
H372 H363 2.3562 . . no
H373 H362 2.3563 . . no

loop_
_geom_hbond_atom_site_label_D
_geom_hbond_atom_site_label_H
_geom_hbond_atom_site_label_A
_geom_hbond_distance_DH
_geom_hbond_distance_HA
_geom_hbond_distance_DA
_geom_hbond_angle_DHA
_geom_hbond_site_symmetry_A
_geom_hbond_publ_flag
C10 H10 O38 0.9480 2.5880 3.452(10) 151.71 1_455 yes
C36 H361 O38 0.9483 2.1594 2.537(12) 102.33 . yes

loop_
_geom_torsion_atom_site_label_1
_geom_torsion_atom_site_label_2
_geom_torsion_atom_site_label_3
_geom_torsion_atom_site_label_4
_geom_torsion
_geom_torsion_site_symmetry_1
_geom_torsion_site_symmetry_2
_geom_torsion_site_symmetry_3
_geom_torsion_site_symmetry_4
_geom_torsion_publ_flag
C18 S1 C12 C11 -81.0(12) 3_557 . . . no
C18 S1 C12 C13 97.5(12) 3_557 . . . no
C12 S1 C18 C17 78.3(11) . . 3_557 3_557 no
C12 S1 C18 C19 -104.0(11) . . 3_557 3_557 no
C4 P3 C2 N1 88.8(11) . . . . no
C21 P3 C2 N1 -171.6(11) . . . . no
C2 P3 C4 N5 -102.2(11) . . . . no
C21 P3 C4 N5 159.1(11) . . . . no
C2 P3 C21 C22 -169.5(11) . . . . no
C4 P3 C21 C22 -66.9(11) . . . . no
C8 P7 C6 N5 89.4(11) . . . . no
C28 P7 C6 N5 -172.0(11) . . . . no
C6 P7 C8 N1 -102.8(11) . . . . no
C28 P7 C8 N1 160.4(11) . . . . no
C6 P7 C28 C29 -167.5(11) . . . . no
C8 P7 C28 C29 -65.8(11) . . . . no
C40A O42 C42 N39 -2.2(16) . . . . no
C42 O42 C40A N39 2.0(15) . . . . no
C42 O42 C40A C41 30(4) . . . . no
C9 N1 C2 P3 81.2(12) . . . . no
C2 N1 C9 C10 3.4(13) . . . . no
C2 N1 C8 P7 96.2(11) . . . . no
C9 N1 C8 P7 -68.4(12) . . . . no
C8 N1 C2 P3 -84.0(12) . . . . no
C8 N1 C9 C14 -13.5(13) . . . . no
C2 N1 C9 C14 -177.8(11) . . . . no
C8 N1 C9 C10 167.6(12) . . . . no
C6 N5 C4 P3 94.4(11) . . . . no
C15 N5 C6 P7 79.7(12) . . . . no
C15 N5 C4 P3 -69.1(12) . . . . no
C4 N5 C6 P7 -83.5(12) . . . . no
C6 N5 C15 C20 179.3(11) . . . . no
C6 N5 C15 C16 1.9(13) . . . . no
C4 N5 C15 C16 164.4(11) . . . . no
C4 N5 C15 C20 -18.2(13) . . . . no
C36 N35 C38 O38 -8.1(16) . . . . no
C37 N35 C38 O38 171.9(12) . . . . no
C42A N39 C40 C41A 151(2) . . . . no
C40 N39 C40A O42 -146(2) . . . . no
C40 N39 C40A C41 49(3) . . . . no
C42 N39 C42A C40 -179(2) . . . . no
C42 N39 C41A C40 -48(3) . . . . no
C42A N39 C41A C40 -26(2) . . . . no
C40 N39 C42 O42 164.5(15) . . . . no
C40 N39 C42 C42A -1(2) . . . . no
C40A N39 C42 O42 2.3(16) . . . . no
C40A N39 C42 C42A -163.3(19) . . . . no
C41 N39 C42 O42 -12(3) . . . . no
C41 N39 C42 C42A -178(2) . . . . no
C41A N39 C42 O42 -163.7(17) . . . . no
C41A N39 C42 C42A 31(3) . . . . no
C42A N39 C42 O42 166(2) . . . . no
C40 N39 C42A C42 179(2) . . . . no
C40A N39 C42A C40 -153(2) . . . . no
C40A N39 C42A C42 26(3) . . . . no
C41A N39 C42A C40 19.8(17) . . . . no
C41A N39 C42A C42 -161.5(19) . . . . no
C42 N39 C40 C42A 0.9(18) . . . . no
C42 N39 C40A C41 -167.3(18) . . . . no
C42A N39 C40A O42 -21(2) . . . . no
C42A N39 C40A C41 174.0(19) . . . . no
C41 N39 C40A O42 165.1(19) . . . . no
C41A N39 C40A O42 167.9(14) . . . . no
C41A N39 C40A C41 3(2) . . . . no
C42 N39 C40A O42 -2.2(16) . . . . no
C41 N39 C41A C40 150(2) . . . . no
C42 N39 C40 C41A 151.5(19) . . . . no
C42 N39 C41 C40A 20(3) . . . . no
C40 N39 C41 C40A -156.5(19) . . . . no
C41A N39 C41 C40A -177.5(18) . . . . no
C40A N39 C40 C42A 143(3) . . . . no
C40A N39 C41A C40 148(2) . . . . no
C41A N39 C40 C42A -151(2) . . . . no
C41 N39 C40 C41A -31(2) . . . . no
C40A N39 C40 C41A -67(3) . . . . no
C41 N39 C40 C42A 178.9(16) . . . . no
N1 C9 C14 C13 -178.5(11) . . . . no
C14 C9 C10 C11 -1.2(14) . . . . no
C10 C9 C14 C13 0.4(14) . . . . no
N1 C9 C10 C11 177.7(12) . . . . no
C9 C10 C11 C12 0.9(14) . . . . no
C10 C11 C12 C13 0.2(14) . . . . no
C10 C11 C12 S1 178.8(11) . . . . no
C11 C12 C13 C14 -1.0(14) . . . . no
S1 C12 C13 C14 -179.5(11) . . . . no
C12 C13 C14 C9 0.7(14) . . . . no
C16 C15 C20 C19 0.4(13) . . . . no
N5 C15 C20 C19 -177.1(12) . . . . no
N5 C15 C16 C17 176.8(11) . . . . no
C20 C15 C16 C17 -0.8(13) . . . . no
C15 C16 C17 C18 -0.2(13) . . . . no
C16 C17 C18 C19 1.5(13) . . . . no
C16 C17 C18 S1 -176.3(11) . . . 3_557 no
C17 C18 C19 C20 -1.8(13) . . . . no
S1 C18 C19 C20 176.0(11) 3_557 . . . no
C18 C19 C20 C15 0.9(14) . . . . no
P3 C21 C22 C23 -58.1(13) . . . . no
P3 C21 C22 C27 118.6(12) . . . . no
C21 C22 C27 C26 -176.3(12) . . . . no
C23 C22 C27 C26 0.3(14) . . . . no
C27 C22 C23 C24 -0.5(15) . . . . no
C21 C22 C23 C24 176.2(12) . . . . no
C22 C23 C24 C25 0.2(15) . . . . no
C23 C24 C25 C26 0.3(16) . . . . no
C24 C25 C26 C27 -0.4(15) . . . . no
C25 C26 C27 C22 0.1(14) . . . . no
P7 C28 C29 C34 -72.3(12) . . . . no
P7 C28 C29 C30 106.0(12) . . . . no
C34 C29 C30 C31 3.3(15) . . . . no
C28 C29 C34 C33 176.1(12) . . . . no
C30 C29 C34 C33 -2.3(14) . . . . no
C28 C29 C30 C31 -175.1(12) . . . . no
C29 C30 C31 C32 -2.5(16) . . . . no
C30 C31 C32 C33 0.7(16) . . . . no
C31 C32 C33 C34 0.3(16) . . . . no
C32 C33 C34 C29 0.5(15) . . . . no
C42A C40 C41A N39 36(2) . . . . no
N39 C40 C42A C42 -1(2) . . . . no
C41A C40 C42A N39 -39(2) . . . . no
C41A C40 C42A C42 -40(4) . . . . no
O42 C40A C41 N39 -30(3) . . . . no
N39 C42 C42A C40 1(2) . . . . no
